data_2211087
loop_
_publ_author_name
'Vitze, Hannes'
'Lerner, Hans-Wolfram'
'Bolte, Michael'

_publ_section_title
;
 Di-\m-bromo-bis[(tetrahydrofuran)lithium(I)]
;
_journal_coeditor_code KJ2036
_journal_issue 11
_journal_name_full 'Acta Crystallographica Section E'
_journal_page_first m2853
_journal_page_last m2854
_journal_paper_doi 10.1107/S1600536806039626
_journal_volume 62
_journal_year 2006
_chemical_formula_iupac '[Li2 Br2 (C4 H8 O1)4]'
_chemical_formula_moiety 'C16 H32 Br2 Li2 O4'
_chemical_formula_sum 'C16 H32 Br2 Li2 O4'
_chemical_formula_weight 462.12
_chemical_name_systematic
;
Di-\m-bromo-bis[(tetrahydrofuran)lithium(I)]
;
_space_group_IT_number 14
_symmetry_cell_setting monoclinic
_symmetry_space_group_name_Hall '-P 2yn'
_symmetry_space_group_name_H-M 'P 1 21/n 1'
_atom_sites_solution_hydrogens geom
_atom_sites_solution_primary direct
_atom_sites_solution_secondary difmap
_audit_creation_method SHELXL-97
_cell_angle_alpha 90.00
_cell_angle_beta 96.075(12)
_cell_angle_gamma 90.00
_cell_formula_units_Z 2
_cell_length_a 9.5741(15)
_cell_length_b 11.9446(15)
_cell_length_c 9.8172(14)
_cell_measurement_reflns_used 5073
_cell_measurement_temperature 173(2)
_cell_measurement_theta_max 25.8
_cell_measurement_theta_min 3.4
_cell_volume 1116.4(3)
_computing_cell_refinement X-AREA
_computing_data_collection 'X-AREA (Stoe & Cie, 2001)'
_computing_data_reduction X-AREA
_computing_molecular_graphics 'XP in SHELXTL-Plus (Sheldrick, 1991)'
_computing_publication_material SHELXL97
_computing_structure_refinement 'SHELXL97 (Sheldrick, 1997)'
_computing_structure_solution 'SHELXS97 (Sheldrick, 1997)'
_diffrn_ambient_temperature 173(2)
_diffrn_measured_fraction_theta_full 0.995
_diffrn_measured_fraction_theta_max 0.989
_diffrn_measurement_device_type 'Stoe IPDS-II two-circle'
_diffrn_measurement_method \w
_diffrn_radiation_monochromator graphite
_diffrn_radiation_source 'fine-focus sealed tube'
_diffrn_radiation_type MoK\a
_diffrn_radiation_wavelength 0.71073
_diffrn_reflns_av_R_equivalents 0.0766
_diffrn_reflns_av_sigmaI/netI 0.0851
_diffrn_reflns_limit_h_max 11
_diffrn_reflns_limit_h_min -11
_diffrn_reflns_limit_k_max 14
_diffrn_reflns_limit_k_min -14
_diffrn_reflns_limit_l_max 11
_diffrn_reflns_limit_l_min -11
_diffrn_reflns_number 6611
_diffrn_reflns_theta_full 25.00
_diffrn_reflns_theta_max 25.65
_diffrn_reflns_theta_min 3.58
_diffrn_standards_number 0
_exptl_absorpt_coefficient_mu 3.644
_exptl_absorpt_correction_T_max 0.8388
_exptl_absorpt_correction_T_min 0.5012
_exptl_absorpt_correction_type multi-scan
_exptl_absorpt_process_details '(MULABS; Spek, 2003; Blessing, 1995)'
_exptl_crystal_colour colourless
_exptl_crystal_density_diffrn 1.375
_exptl_crystal_density_method 'not measured'
_exptl_crystal_description plate
_exptl_crystal_F_000 472
_exptl_crystal_size_max 0.22
_exptl_crystal_size_mid 0.14
_exptl_crystal_size_min 0.05
_refine_diff_density_max 0.613
_refine_diff_density_min -0.982
_refine_ls_extinction_coef 0.020(5)
_refine_ls_extinction_expression Fc^*^=kFc[1+0.001xFc^2^\l^3^/sin(2\q)]^-1/4^
_refine_ls_extinction_method SHELXL97
_refine_ls_goodness_of_fit_ref 1.043
_refine_ls_hydrogen_treatment constr
_refine_ls_matrix_type full
_refine_ls_number_parameters 109
_refine_ls_number_reflns 2090
_refine_ls_number_restraints 6
_refine_ls_restrained_S_all 1.046
_refine_ls_R_factor_all 0.0935
_refine_ls_R_factor_gt 0.0670
_refine_ls_shift/su_max 0.000
_refine_ls_shift/su_mean 0.000
_refine_ls_structure_factor_coef Fsqd
_refine_ls_weighting_details 'calc w=1/[\s^2^(Fo^2^)+(0.1004P)^2^+0.2164P] where P=(Fo^2^+2Fc^2^)/3'
_refine_ls_weighting_scheme calc
_refine_ls_wR_factor_gt 0.1667
_refine_ls_wR_factor_ref 0.1840
_reflns_number_gt 1502
_reflns_number_total 2090
_reflns_threshold_expression I>2\s(I)
_cod_data_source_file kj2036.cif
_cod_data_source_block I
_cod_depositor_comments
;
The following automatic conversions were performed:
'_symmetry_cell_setting' value 'Monoclinic' changed to 'monoclinic'
according to '/home/saulius/struct/CIF-dictionaries/cif_core.dic'
dictionary named 'cif_core.dic' version 2.4.1 from 2010-06-29.

Automatic conversion script
Id: cif_fix_enum 1527 2010-12-29 10:47:43Z saulius 

The following automatic conversions were performed:

'_symmetry_cell_setting' value 'Monoclinic' changed to 'monoclinic'
according to /home/saulius/struct/CIF-dictionaries/cif_core.dic
dictionary named 'cif_core.dic' version 2.4.1 from 2010-06-29.

Automatic conversion script
Id: cif_fix_values 1715 2011-07-08 13:25:40Z adriana 
;
_cod_original_sg_symbol_H-M 'P 21/n'
_cod_database_code 2211087
_cod_database_fobs_code 2211087

loop_
_symmetry_equiv_pos_as_xyz
'x, y, z'
'-x+1/2, y+1/2, -z+1/2'
'-x, -y, -z'
'x-1/2, -y-1/2, z-1/2'

loop_
_atom_site_type_symbol
_atom_site_label
_atom_site_fract_x
_atom_site_fract_y
_atom_site_fract_z
_atom_site_U_iso_or_equiv
_atom_site_adp_type
_atom_site_calc_flag
_atom_site_refinement_flags
_atom_site_occupancy
_atom_site_disorder_assembly
_atom_site_disorder_group
Br Br1 0.59790(8) 0.64572(5) 0.51736(7) 0.0699(4) Uani d . 1 . .
Li Li1 0.4669(10) 0.5056(7) 0.6512(9) 0.047(2) Uani d . 1 . .
O O1 0.5907(4) 0.4568(4) 0.8063(5) 0.0654(12) Uani d . 1 . .
C C2 0.6952(8) 0.3732(7) 0.7823(13) 0.097(3) Uani d . 1 . .
H H2A 0.6798 0.3443 0.6873 0.117 Uiso calc R 1 . .
H H2B 0.6923 0.3098 0.8468 0.117 Uiso calc R 1 . .
C C3 0.8337(9) 0.4348(8) 0.8061(14) 0.109(4) Uani d . 1 . .
H H3A 0.9094 0.3839 0.8449 0.130 Uiso calc R 1 . .
H H3B 0.8602 0.4668 0.7195 0.130 Uiso calc R 1 . .
C C4 0.8092(10) 0.5242(13) 0.9042(14) 0.140(5) Uani d . 1 . .
H H4A 0.8478 0.5024 0.9980 0.168 Uiso calc R 1 . .
H H4B 0.8554 0.5944 0.8794 0.168 Uiso calc R 1 . .
C C5 0.6566(8) 0.5401(10) 0.8975(8) 0.096(3) Uani d . 1 . .
H H5A 0.6251 0.5318 0.9898 0.115 Uiso calc R 1 . .
H H5B 0.6309 0.6160 0.8630 0.115 Uiso calc R 1 . .
O O11 0.3044(5) 0.5778(4) 0.7178(6) 0.0733(13) Uani d D 1 . .
C C12 0.3070(11) 0.6968(8) 0.7474(12) 0.107(3) Uani d . 1 A .
H H12A 0.3979 0.7305 0.7296 0.128 Uiso calc R 1 . .
H H12B 0.2911 0.7111 0.8439 0.128 Uiso calc R 1 . .
C C13 0.1900(13) 0.7420(8) 0.6518(13) 0.134(5) Uani d D 1 . .
H H13A 0.2291 0.7871 0.5802 0.160 Uiso calc PR 0.53(4) A 1
H H13B 0.1314 0.7919 0.7028 0.160 Uiso calc PR 0.53(4) A 1
H H13C 0.2150 0.7460 0.5566 0.160 Uiso calc PR 0.47(4) A 2
H H13D 0.1594 0.8167 0.6807 0.160 Uiso calc PR 0.47(4) A 2
C C14 0.101(2) 0.6509(11) 0.585(3) 0.120(9) Uiso d PD 0.53(4) A 1
H H14A 0.1013 0.6518 0.4847 0.144 Uiso calc PR 0.53(4) A 1
H H14B 0.0024 0.6570 0.6080 0.144 Uiso calc PR 0.53(4) A 1
C C15 0.1704(13) 0.5481(12) 0.647(2) 0.073(5) Uiso d PD 0.53(4) A 1
H H15A 0.1108 0.5137 0.7124 0.087 Uiso calc PR 0.53(4) A 1
H H15B 0.1833 0.4928 0.5746 0.087 Uiso calc PR 0.53(4) A 1
C C14' 0.0819(17) 0.6542(12) 0.668(3) 0.090(8) Uiso d PD 0.47(4) A 2
H H14C 0.0179 0.6460 0.5825 0.108 Uiso calc PR 0.47(4) A 2
H H14D 0.0257 0.6735 0.7437 0.108 Uiso calc PR 0.47(4) A 2
C C15' 0.1635(10) 0.5488(13) 0.699(3) 0.077(6) Uiso d PD 0.47(4) A 2
H H15C 0.1351 0.5136 0.7835 0.092 Uiso calc PR 0.47(4) A 2
H H15D 0.1459 0.4950 0.6227 0.092 Uiso calc PR 0.47(4) A 2

loop_
_atom_site_aniso_label
_atom_site_aniso_U_11
_atom_site_aniso_U_22
_atom_site_aniso_U_33
_atom_site_aniso_U_12
_atom_site_aniso_U_13
_atom_site_aniso_U_23
Br1 0.0971(6) 0.0545(4) 0.0597(5) -0.0344(3) 0.0154(3) -0.0092(3)
Li1 0.048(5) 0.045(5) 0.047(5) -0.003(4) 0.002(4) -0.004(4)
O1 0.043(2) 0.085(3) 0.065(3) -0.004(2) -0.006(2) 0.009(2)
C2 0.057(4) 0.073(5) 0.154(9) 0.008(4) -0.021(5) 0.027(5)
C3 0.057(5) 0.075(5) 0.193(12) 0.001(4) 0.004(6) 0.038(7)
C4 0.063(6) 0.207(15) 0.143(10) -0.038(8) -0.019(6) -0.023(10)
C5 0.066(5) 0.157(9) 0.061(4) -0.018(5) -0.013(4) -0.024(5)
O11 0.057(3) 0.067(3) 0.098(4) 0.013(2) 0.019(3) 0.003(3)
C12 0.119(7) 0.078(6) 0.132(8) 0.004(6) 0.054(7) -0.035(6)
C13 0.201(13) 0.086(7) 0.115(8) 0.063(8) 0.022(8) 0.014(6)

loop_
_atom_type_symbol
_atom_type_description
_atom_type_scat_dispersion_real
_atom_type_scat_dispersion_imag
_atom_type_scat_source
C C 0.0033 0.0016 'International Tables Vol C Tables 4.2.6.8 and 6.1.1.4'
H H 0.0000 0.0000 'International Tables Vol C Tables 4.2.6.8 and 6.1.1.4'
Br Br -0.2901 2.4595 'International Tables Vol C Tables 4.2.6.8 and 6.1.1.4'
Li Li -0.0003 0.0001 'International Tables Vol C Tables 4.2.6.8 and 6.1.1.4'
O O 0.0106 0.0060 'International Tables Vol C Tables 4.2.6.8 and 6.1.1.4'

loop_
_geom_angle_atom_site_label_1
_geom_angle_atom_site_label_2
_geom_angle_atom_site_label_3
_geom_angle_site_symmetry_1
_geom_angle_site_symmetry_3
_geom_angle
Li1 Br1 Li1 3_666 . 76.3(3)
O1 Li1 O11 . . 108.4(5)
O1 Li1 Br1 . 3_666 113.4(4)
O11 Li1 Br1 . 3_666 113.1(4)
O1 Li1 Br1 . . 108.3(4)
O11 Li1 Br1 . . 109.7(4)
Br1 Li1 Br1 3_666 . 103.7(3)
O1 Li1 Li1 . 3_666 125.1(6)
O11 Li1 Li1 . 3_666 126.1(6)
Br1 Li1 Li1 3_666 3_666 52.7(3)
Br1 Li1 Li1 . 3_666 51.0(3)
C5 O1 C2 . . 108.2(6)
C5 O1 Li1 . . 118.5(6)
C2 O1 Li1 . . 117.3(6)
O1 C2 C3 . . 104.4(7)
O1 C2 H2A . . 110.9
C3 C2 H2A . . 110.9
O1 C2 H2B . . 110.9
C3 C2 H2B . . 110.9
H2A C2 H2B . . 108.9
C4 C3 C2 . . 104.8(9)
C4 C3 H3A . . 110.8
C2 C3 H3A . . 110.8
C4 C3 H3B . . 110.8
C2 C3 H3B . . 110.8
H3A C3 H3B . . 108.9
C5 C4 C3 . . 106.9(8)
C5 C4 H4A . . 110.3
C3 C4 H4A . . 110.3
C5 C4 H4B . . 110.3
C3 C4 H4B . . 110.3
H4A C4 H4B . . 108.6
O1 C5 C4 . . 107.9(9)
O1 C5 H5A . . 110.1
C4 C5 H5A . . 110.1
O1 C5 H5B . . 110.1
C4 C5 H5B . . 110.1
H5A C5 H5B . . 108.4
C15' O11 C12 . . 105.5(9)
C15 O11 C12 . . 109.5(8)
C15' O11 Li1 . . 130.2(10)
C15 O11 Li1 . . 115.7(9)
C12 O11 Li1 . . 120.2(5)
O11 C12 C13 . . 103.5(8)
O11 C12 H12A . . 111.1
C13 C12 H12A . . 111.1
O11 C12 H12B . . 111.1
C13 C12 H12B . . 111.1
H12A C12 H12B . . 109.0
C12 C13 C14 . . 111.8(10)
C12 C13 C14' . . 99.4(11)
C12 C13 H13A . . 109.3
C14 C13 H13A . . 109.3
C12 C13 H13B . . 109.3
C14 C13 H13B . . 109.3
H13A C13 H13B . . 107.9
C12 C13 H13C . . 111.9
C14 C13 H13C . . 78.9
C14' C13 H13C . . 111.9
C12 C13 H13D . . 111.9
C14 C13 H13D . . 127.5
C14' C13 H13D . . 111.9
H13C C13 H13D . . 109.6
C13 C14 C15 . . 102.1(12)
C13 C14 H14A . . 111.3
C15 C14 H14A . . 111.3
C13 C14 H14B . . 111.3
C15 C14 H14B . . 111.3
H14A C14 H14B . . 109.2
O11 C15 C14 . . 109.3(11)
O11 C15 H15A . . 109.8
C14 C15 H15A . . 109.8
O11 C15 H15B . . 109.8
C14 C15 H15B . . 109.8
H15A C15 H15B . . 108.3
C13 C14' C15' . . 105.1(12)
C13 C14' H14C . . 110.7
C15' C14' H14C . . 110.7
C13 C14' H14D . . 110.7
C15' C14' H14D . . 110.7
H14C C14' H14D . . 108.8
O11 C15' C14' . . 107.2(12)
O11 C15' H15C . . 110.3
C14' C15' H15C . . 110.3
O11 C15' H15D . . 110.3
C14' C15' H15D . . 110.3
H15C C15' H15D . . 108.5

loop_
_geom_bond_atom_site_label_1
_geom_bond_atom_site_label_2
_geom_bond_site_symmetry_2
_geom_bond_distance
_geom_bond_publ_flag
Br1 Li1 3_666 2.485(9) y
Br1 Li1 . 2.540(9) y
Li1 O1 . 1.918(10) ?
Li1 O11 . 1.951(10) ?
Li1 Br1 3_666 2.485(9) ?
Li1 Li1 3_666 3.104(18) ?
O1 C5 . 1.438(9) ?
O1 C2 . 1.451(10) ?
C2 C3 . 1.512(12) ?
C2 H2A . 0.9900 ?
C2 H2B . 0.9900 ?
C3 C4 . 1.473(17) ?
C3 H3A . 0.9900 ?
C3 H3B . 0.9900 ?
C4 C5 . 1.468(13) ?
C4 H4A . 0.9900 ?
C4 H4B . 0.9900 ?
C5 H5A . 0.9900 ?
C5 H5B . 0.9900 ?
O11 C15' . 1.386(9) ?
O11 C15 . 1.436(9) ?
O11 C12 . 1.451(10) ?
C12 C13 . 1.484(15) ?
C12 H12A . 0.9900 ?
C12 H12B . 0.9900 ?
C13 C14 . 1.492(10) ?
C13 C14' . 1.493(9) ?
C13 H13A . 0.9900 ?
C13 H13B . 0.9900 ?
C13 H13C . 0.9900 ?
C13 H13D . 0.9900 ?
C14 C15 . 1.496(10) ?
C14 H14A . 0.9900 ?
C14 H14B . 0.9900 ?
C15 H15A . 0.9900 ?
C15 H15B . 0.9900 ?
C14' C15' . 1.496(10) ?
C14' H14C . 0.9900 ?
C14' H14D . 0.9900 ?
C15' H15C . 0.9900 ?
C15' H15D . 0.9900 ?

loop_
_geom_torsion_atom_site_label_1
_geom_torsion_atom_site_label_2
_geom_torsion_atom_site_label_3
_geom_torsion_atom_site_label_4
_geom_torsion_site_symmetry_1
_geom_torsion_site_symmetry_4
_geom_torsion
Li1 Br1 Li1 O1 3_666 . 120.8(6)
Li1 Br1 Li1 O11 3_666 . -121.1(6)
Li1 Br1 Li1 Br1 3_666 3_666 0.0
O11 Li1 O1 C5 . . -65.0(7)
Br1 Li1 O1 C5 3_666 . 168.4(5)
Br1 Li1 O1 C5 . . 53.9(7)
Li1 Li1 O1 C5 3_666 . 108.6(7)
O11 Li1 O1 C2 . . 162.1(5)
Br1 Li1 O1 C2 3_666 . 35.5(7)
Br1 Li1 O1 C2 . . -79.0(6)
Li1 Li1 O1 C2 3_666 . -24.3(9)
C5 O1 C2 C3 . . -25.6(10)
Li1 O1 C2 C3 . . 111.8(8)
O1 C2 C3 C4 . . 27.6(12)
C2 C3 C4 C5 . . -19.7(13)
C2 O1 C5 C4 . . 13.6(11)
Li1 O1 C5 C4 . . -123.1(9)
C3 C4 C5 O1 . . 4.4(13)
O1 Li1 O11 C15' . . -117.5(15)
Br1 Li1 O11 C15' 3_666 . 9.2(16)
Br1 Li1 O11 C15' . . 124.5(15)
Li1 Li1 O11 C15' 3_666 . 68.9(17)
O1 Li1 O11 C15 . . -136.0(10)
Br1 Li1 O11 C15 3_666 . -9.3(11)
Br1 Li1 O11 C15 . . 105.9(10)
Li1 Li1 O11 C15 3_666 . 50.4(12)
O1 Li1 O11 C12 . . 88.8(8)
Br1 Li1 O11 C12 3_666 . -144.4(7)
Br1 Li1 O11 C12 . . -29.2(8)
Li1 Li1 O11 C12 3_666 . -84.8(9)
C15' O11 C12 C13 . . -40.5(15)
C15 O11 C12 C13 . . -18.6(14)
Li1 O11 C12 C13 . . 119.0(8)
O11 C12 C13 C14 . . 11.1(19)
O11 C12 C13 C14' . . 42.9(14)
C12 C13 C14 C15 . . 0(2)
C14' C13 C14 C15 . . -73(2)
C15' O11 C15 C14 . . 102(3)
C12 O11 C15 C14 . . 19.9(19)
Li1 O11 C15 C14 . . -119.8(16)
C13 C14 C15 O11 . . -12(2)
C12 C13 C14' C15' . . -30.5(18)
C14 C13 C14' C15' . . 85(2)
C15 O11 C15' C14' . . -84(3)
C12 O11 C15' C14' . . 20(2)
Li1 O11 C15' C14' . . -136.5(13)
C13 C14' C15' O11 . . 7(2)
